data_7131177
loop_
_publ_author_name
'Chen, Wan-Yu'
'Lin, Wei-Han'
'Kuo, Chia-Jou'
'Liang, Chien-Fu'

_publ_section_title
;
 Base-mediated ketenimine formation from <i>N</i>-sulfonylthioimidates for
 the synthesis of 5-amino-1-vinyl/aryl-1,2,3-triazoles.
;
_journal_issue 10
_journal_name_full 'Chemical communications (Cambridge, England)'
_journal_page_first 1297
_journal_page_last 1300
_journal_paper_doi 10.1039/d2cc06708k
_journal_volume 59
_journal_year 2023
_chemical_formula_moiety 'C23 H20 N4 O2 S'
_chemical_formula_sum 'C23 H20 N4 O2 S'
_chemical_formula_weight 416.49
_space_group_crystal_system monoclinic
_space_group_IT_number 14
_space_group_name_Hall '-P 2ybc'
_space_group_name_H-M_alt 'P 1 21/c 1'
_atom_sites_solution_hydrogens mixed
_audit_creation_date 2022-10-14
_audit_creation_method
;
Olex2 1.2-ac3
(compiled 2017.02.24 svn.r3390 for Rigaku Oxford Diffraction, GUI svn.r5318)
;
_audit_update_record
;
2022-10-28 deposited with the CCDC.	2023-01-03 downloaded from the CCDC.
;
_cell_angle_alpha 90
_cell_angle_beta 91.378(2)
_cell_angle_gamma 90
_cell_formula_units_Z 8
_cell_length_a 11.4274(6)
_cell_length_b 25.1111(16)
_cell_length_c 14.2863(10)
_cell_measurement_reflns_used 9870
_cell_measurement_temperature 150(2)
_cell_measurement_theta_max 25.97
_cell_measurement_theta_min 2.82
_cell_volume 4098.3(4)
_computing_molecular_graphics 'Olex2 (Dolomanov et al., 2009)'
_computing_publication_material 'Olex2 (Dolomanov et al., 2009)'
_computing_structure_refinement 'XL (Sheldrick, 2008)'
_computing_structure_solution 'SHELXT 2018/2 (Sheldrick, 2018)'
_diffrn_ambient_temperature 150.15
_diffrn_measured_fraction_theta_full 0.999
_diffrn_measured_fraction_theta_max 0.998
_diffrn_measurement_device_type 'Bruker APEX-II CCD'
_diffrn_measurement_method '\f and \w scans'
_diffrn_radiation_type MoK\a
_diffrn_radiation_wavelength 0.71076
_diffrn_reflns_av_R_equivalents 0.1103
_diffrn_reflns_av_unetI/netI 0.0379
_diffrn_reflns_Laue_measured_fraction_full 0.999
_diffrn_reflns_Laue_measured_fraction_max 0.998
_diffrn_reflns_limit_h_max 14
_diffrn_reflns_limit_h_min -14
_diffrn_reflns_limit_k_max 31
_diffrn_reflns_limit_k_min -31
_diffrn_reflns_limit_l_max 17
_diffrn_reflns_limit_l_min -17
_diffrn_reflns_number 127264
_diffrn_reflns_point_group_measured_fraction_full 0.999
_diffrn_reflns_point_group_measured_fraction_max 0.998
_diffrn_reflns_theta_full 25.243
_diffrn_reflns_theta_max 26.404
_diffrn_reflns_theta_min 2.397
_diffrn_standards_number 0
_exptl_absorpt_coefficient_mu 0.186
_exptl_absorpt_correction_T_max 0.7454
_exptl_absorpt_correction_T_min 0.7061
_exptl_absorpt_correction_type none
_exptl_absorpt_process_details
;
 SADABS 2016/2: Krause, L., Herbst-Irmer, R., Sheldrick G.M. & Stalke D.,
 J. Appl. Cryst. 48 (2015) 3-10
;
_exptl_crystal_colour colourless
_exptl_crystal_density_diffrn 1.350
_exptl_crystal_description block
_exptl_crystal_F_000 1744
_refine_diff_density_max 0.688
_refine_diff_density_min -0.677
_refine_diff_density_rms 0.108
_refine_ls_extinction_method none
_refine_ls_goodness_of_fit_ref 1.215
_refine_ls_hydrogen_treatment constr
_refine_ls_matrix_type full
_refine_ls_number_parameters 543
_refine_ls_number_reflns 8390
_refine_ls_number_restraints 0
_refine_ls_restrained_S_all 1.215
_refine_ls_R_factor_all 0.1132
_refine_ls_R_factor_gt 0.0570
_refine_ls_shift/su_max 0.001
_refine_ls_shift/su_mean 0.000
_refine_ls_structure_factor_coef Fsqd
_refine_ls_weighting_details 'w=1/[\s^2^(Fo^2^)+(0.0908P)^2^+3.9491P] where P=(Fo^2^+2Fc^2^)/3'
_refine_ls_weighting_scheme calc
_refine_ls_wR_factor_gt 0.1394
_refine_ls_wR_factor_ref 0.2077
_reflns_Friedel_coverage 0.000
_reflns_number_gt 5598
_reflns_number_total 8390
_reflns_threshold_expression 'I > 2\s(I)'
_cod_data_source_file d2cc06708k2.cif
_cod_data_source_block mo_cjk_b023_0m_pl
_cod_depositor_comments
;
Adding full bibliography for 7131176--7131177.cif.

2024-06-28
Z value and formula fixed to values more according to usual
chemical conventions.                 miguel
;
_cod_original_formula_sum 'C46 H40 N8 O4 S2'
_cod_original_formula_weight 832.98
_cod_original_formula_moiety '2(C23 H20 N4 O2 S)'
_cod_original_formula_units_Z 4
_cod_database_code 7131177
_shelx_shelxl_version_number 2018/3
_shelx_space_group_comment
;
The symmetry employed for this shelxl refinement is uniquely defined
by the following loop, which should always be used as a source of
symmetry information in preference to the above space-group names.
They are only intended as comments.
;
_olex2_refinement_description
;
1. Fixed Uiso
 At 1.2 times of:
  All C(H) groups, All C(H,H) groups, All N(H) groups
 At 1.5 times of:
  All C(H,H,H) groups
2.a Riding coordinates:
 N5(H5)
2.b Aromatic/amide H refined with riding coordinates:
 C27(H27), C26(H26), C29(H29), C42(H42), C31(H31), C30(H30), C35(H35),
 C43(H43), C34(H34), C32(H32), C33(H33), C46(H46), C44(H44), C45(H45), N1(H1),
 C8(H8), C9(H9), C10(H10), C4(H4), C12(H12), C6(H6), C11(H11), C7(H7), C19(H19),
  C20(H20), C3(H3), C23(H23), C21(H21), C22(H22)
2.c X=CH2 refined with riding coordinates:
 C39(H39A,H39B), C16(H16A,H16B)
2.d Idealised Me refined as rotating group:
 C24(H24A,H24B,H24C), C1(H1A,H1B,H1C)
;
_olex2_submission_special_instructions 'No special instructions were received'

loop_
_space_group_symop_operation_xyz
'x, y, z'
'-x, y+1/2, -z+1/2'
'-x, -y, -z'
'x, -y-1/2, z-1/2'

loop_
_atom_site_label
_atom_site_type_symbol
_atom_site_fract_x
_atom_site_fract_y
_atom_site_fract_z
_atom_site_U_iso_or_equiv
_atom_site_adp_type
_atom_site_occupancy
_atom_site_site_symmetry_order
_atom_site_calc_flag
_atom_site_refinement_flags_posn
_atom_site_refinement_flags_adp
_atom_site_refinement_flags_occupancy
_atom_site_disorder_assembly
_atom_site_disorder_group
S2 S 0.51655(7) 0.18222(3) 0.38999(6) 0.0315(2) Uani 1 1 d . . . . .
O3 O 0.63644(19) 0.16708(10) 0.38304(18) 0.0386(6) Uani 1 1 d . . . . .
O4 O 0.4437(2) 0.15772(11) 0.45735(17) 0.0409(6) Uani 1 1 d . . . . .
C39 C 0.4091(5) 0.05125(19) 0.2073(4) 0.0688(15) Uani 1 1 d . . . . .
H39A H 0.410433 0.075504 0.156343 0.083 Uiso 1 1 calc R . . . .
H39B H 0.450537 0.018520 0.204069 0.083 Uiso 1 1 calc R . . . .
N5 N 0.4592(2) 0.17167(11) 0.28501(19) 0.0298(6) Uani 1 1 d . . . . .
H5 H 0.482573 0.196145 0.245534 0.036 Uiso 1 1 d R . . . .
N6 N 0.2899(2) 0.11369(12) 0.2809(2) 0.0346(7) Uani 1 1 d . . . . .
N8 N 0.1454(2) 0.16748(14) 0.2689(2) 0.0417(8) Uani 1 1 d . . . . .
N7 N 0.1726(2) 0.11672(14) 0.2764(2) 0.0427(8) Uani 1 1 d . . . . .
C28 C 0.5088(3) 0.25126(14) 0.4073(2) 0.0297(7) Uani 1 1 d . . . . .
C38 C 0.3384(3) 0.16349(14) 0.2752(2) 0.0294(7) Uani 1 1 d . . . . .
C27 C 0.5975(3) 0.28379(14) 0.3767(2) 0.0326(7) Uani 1 1 d . . . . .
H27 H 0.663646 0.268881 0.347374 0.039 Uiso 1 1 calc R . . . .
C37 C 0.2454(3) 0.19763(15) 0.2675(2) 0.0329(7) Uani 1 1 d . . . . .
C36 C 0.2429(3) 0.25615(15) 0.2594(2) 0.0346(8) Uani 1 1 d . . . . .
C26 C 0.5890(3) 0.33831(14) 0.3890(2) 0.0357(8) Uani 1 1 d . . . . .
H26 H 0.650611 0.360592 0.368757 0.043 Uiso 1 1 calc R . . . .
C29 C 0.4116(3) 0.27294(15) 0.4509(2) 0.0363(8) Uani 1 1 d . . . . .
H29 H 0.351503 0.250360 0.472835 0.044 Uiso 1 1 calc R . . . .
C25 C 0.4922(3) 0.36119(15) 0.4303(3) 0.0391(8) Uani 1 1 d . . . . .
C42 C 0.2935(3) 0.05198(15) 0.4491(3) 0.0395(8) Uani 1 1 d . . . . .
H42 H 0.260964 0.086800 0.447966 0.047 Uiso 1 1 calc R . . . .
C31 C 0.3308(3) 0.28361(15) 0.2138(3) 0.0399(8) Uani 1 1 d . . . . .
H31 H 0.393480 0.264519 0.187065 0.048 Uiso 1 1 calc R . . . .
C41 C 0.3437(3) 0.03174(14) 0.3690(3) 0.0387(8) Uani 1 1 d . . . . .
C30 C 0.4036(3) 0.32745(16) 0.4618(3) 0.0404(8) Uani 1 1 d . . . . .
H30 H 0.337198 0.342272 0.490972 0.048 Uiso 1 1 calc R . . . .
C35 C 0.1512(3) 0.28472(16) 0.2979(2) 0.0384(8) Uani 1 1 d . . . . .
H35 H 0.090184 0.266430 0.328482 0.046 Uiso 1 1 calc R . . . .
C40 C 0.3500(3) 0.06299(15) 0.2825(3) 0.0411(9) Uani 1 1 d . . . . .
C43 C 0.2900(3) 0.02220(16) 0.5304(3) 0.0478(10) Uani 1 1 d . . . . .
H43 H 0.254936 0.036631 0.584416 0.057 Uiso 1 1 calc R . . . .
C34 C 0.1491(3) 0.33974(17) 0.2918(3) 0.0449(9) Uani 1 1 d . . . . .
H34 H 0.087108 0.359013 0.319142 0.054 Uiso 1 1 calc R . . . .
C32 C 0.3272(3) 0.33884(17) 0.2073(3) 0.0470(9) Uani 1 1 d . . . . .
H32 H 0.387311 0.357386 0.176094 0.056 Uiso 1 1 calc R . . . .
C33 C 0.2359(3) 0.36686(17) 0.2465(3) 0.0469(10) Uani 1 1 d . . . . .
H33 H 0.233300 0.404586 0.242043 0.056 Uiso 1 1 calc R . . . .
C46 C 0.3910(3) -0.01942(16) 0.3732(3) 0.0503(10) Uani 1 1 d . . . . .
H46 H 0.425962 -0.034080 0.319351 0.060 Uiso 1 1 calc R . . . .
C24 C 0.4815(4) 0.42053(17) 0.4397(3) 0.0558(11) Uani 1 1 d . . . . .
H24A H 0.506629 0.431295 0.502970 0.084 Uiso 1 1 calc GR . . . .
H24B H 0.399854 0.431111 0.428405 0.084 Uiso 1 1 calc GR . . . .
H24C H 0.531156 0.437915 0.393769 0.084 Uiso 1 1 calc GR . . . .
C44 C 0.3374(4) -0.02850(17) 0.5335(3) 0.0547(11) Uani 1 1 d . . . . .
H44 H 0.335262 -0.048854 0.589509 0.066 Uiso 1 1 calc R . . . .
C45 C 0.3878(4) -0.04921(17) 0.4549(4) 0.0572(12) Uani 1 1 d . . . . .
H45 H 0.420450 -0.084001 0.456547 0.069 Uiso 1 1 calc R . . . .
S1 S 1.00675(7) 0.14079(3) 0.03348(6) 0.0339(2) Uani 1 1 d . . . . .
O1 O 1.1264(2) 0.12461(10) 0.0400(2) 0.0471(7) Uani 1 1 d . . . . .
O2 O 0.9260(2) 0.11654(11) -0.03171(18) 0.0466(7) Uani 1 1 d . . . . .
N1 N 0.9535(2) 0.13039(11) 0.13715(19) 0.0286(6) Uani 1 1 d . . . . .
H1 H 1.001240 0.127697 0.186210 0.034 Uiso 1 1 calc R . . . .
N2 N 0.7786(2) 0.07742(11) 0.1395(2) 0.0303(6) Uani 1 1 d . . . . .
N4 N 0.6415(2) 0.13344(11) 0.1634(2) 0.0321(6) Uani 1 1 d . . . . .
N3 N 0.6626(2) 0.08230(11) 0.1489(2) 0.0330(6) Uani 1 1 d . . . . .
C13 C 0.7454(3) 0.21966(13) 0.1700(2) 0.0267(7) Uani 1 1 d . . . . .
C15 C 0.8329(3) 0.12575(12) 0.1483(2) 0.0260(6) Uani 1 1 d . . . . .
C14 C 0.7441(3) 0.16131(13) 0.1631(2) 0.0270(7) Uani 1 1 d . . . . .
C5 C 1.0028(3) 0.20951(13) 0.0147(2) 0.0292(7) Uani 1 1 d . . . . .
C8 C 0.6512(3) 0.24834(13) 0.1328(2) 0.0302(7) Uani 1 1 d . . . . .
H8 H 0.585755 0.229974 0.106184 0.036 Uiso 1 1 calc R . . . .
C9 C 0.6520(3) 0.30355(14) 0.1343(2) 0.0325(7) Uani 1 1 d . . . . .
H9 H 0.586959 0.322864 0.109253 0.039 Uiso 1 1 calc R . . . .
C10 C 0.7475(3) 0.33054(14) 0.1722(3) 0.0359(8) Uani 1 1 d . . . . .
H10 H 0.748440 0.368367 0.172279 0.043 Uiso 1 1 calc R . . . .
C4 C 1.0962(3) 0.24130(14) 0.0431(2) 0.0322(7) Uani 1 1 d . . . . .
H4 H 1.164289 0.225801 0.071174 0.039 Uiso 1 1 calc R . . . .
C12 C 0.8413(3) 0.24702(13) 0.2090(2) 0.0309(7) Uani 1 1 d . . . . .
H12 H 0.906161 0.227890 0.234876 0.037 Uiso 1 1 calc R . . . .
C2 C 0.9902(3) 0.31918(14) -0.0112(2) 0.0350(8) Uani 1 1 d . . . . .
C18 C 0.9184(3) 0.00833(13) 0.1907(2) 0.0310(7) Uani 1 1 d . . . . .
C17 C 0.8305(3) 0.02645(13) 0.1201(2) 0.0315(7) Uani 1 1 d . . . . .
C6 C 0.9035(3) 0.23203(15) -0.0279(2) 0.0338(7) Uani 1 1 d . . . . .
H6 H 0.840052 0.210124 -0.048227 0.041 Uiso 1 1 calc R . . . .
C11 C 0.8412(3) 0.30276(14) 0.2098(3) 0.0360(8) Uani 1 1 d . . . . .
H11 H 0.906139 0.321498 0.236428 0.043 Uiso 1 1 calc R . . . .
C7 C 0.8984(3) 0.28648(15) -0.0400(2) 0.0371(8) Uani 1 1 d . . . . .
H7 H 0.830595 0.301899 -0.068757 0.045 Uiso 1 1 calc R . . . .
C19 C 0.9072(3) 0.01974(13) 0.2850(3) 0.0353(8) Uani 1 1 d . . . . .
H19 H 0.844111 0.041251 0.304961 0.042 Uiso 1 1 calc R . . . .
C20 C 0.9871(3) 0.00006(15) 0.3501(3) 0.0419(9) Uani 1 1 d . . . . .
H20 H 0.978330 0.007827 0.414655 0.050 Uiso 1 1 calc R . . . .
C3 C 1.0894(3) 0.29569(14) 0.0303(2) 0.0349(8) Uani 1 1 d . . . . .
H3 H 1.153256 0.317537 0.049931 0.042 Uiso 1 1 calc R . . . .
C23 C 1.0130(3) -0.02242(15) 0.1625(3) 0.0394(8) Uani 1 1 d . . . . .
H23 H 1.022531 -0.029987 0.098013 0.047 Uiso 1 1 calc R . . . .
C16 C 0.7943(3) 0.00037(15) 0.0443(3) 0.0421(9) Uani 1 1 d . . . . .
H16A H 0.735486 0.015341 0.004219 0.051 Uiso 1 1 calc R . . . .
H16B H 0.827180 -0.033323 0.029918 0.051 Uiso 1 1 calc R . . . .
C21 C 1.0800(3) -0.03091(15) 0.3221(3) 0.0433(9) Uani 1 1 d . . . . .
H21 H 1.134721 -0.044501 0.367175 0.052 Uiso 1 1 calc R . . . .
C1 C 0.9833(4) 0.37828(15) -0.0243(3) 0.0500(10) Uani 1 1 d . . . . .
H1A H 1.016077 0.387848 -0.084816 0.075 Uiso 1 1 calc GR . . . .
H1B H 1.027952 0.396013 0.026102 0.075 Uiso 1 1 calc GR . . . .
H1C H 0.901303 0.389645 -0.022877 0.075 Uiso 1 1 calc GR . . . .
C22 C 1.0929(3) -0.04196(15) 0.2284(3) 0.0452(9) Uani 1 1 d . . . . .
H22 H 1.156897 -0.063057 0.208965 0.054 Uiso 1 1 calc R . . . .

loop_
_atom_site_aniso_label
_atom_site_aniso_U_11
_atom_site_aniso_U_22
_atom_site_aniso_U_33
_atom_site_aniso_U_23
_atom_site_aniso_U_13
_atom_site_aniso_U_12
S2 0.0256(4) 0.0356(5) 0.0330(4) 0.0019(3) -0.0048(3) -0.0021(3)
O3 0.0245(12) 0.0381(14) 0.0528(16) -0.0014(11) -0.0098(11) 0.0032(10)
O4 0.0426(14) 0.0479(15) 0.0319(13) 0.0099(11) -0.0024(11) -0.0123(11)
C39 0.092(4) 0.043(2) 0.074(3) -0.012(2) 0.043(3) -0.015(2)
N5 0.0221(13) 0.0343(15) 0.0327(15) 0.0020(12) -0.0028(11) -0.0040(11)
N6 0.0249(13) 0.0445(17) 0.0343(16) -0.0013(13) 0.0002(11) -0.0083(12)
N8 0.0236(14) 0.065(2) 0.0369(17) 0.0066(15) -0.0008(12) -0.0038(14)
N7 0.0257(15) 0.060(2) 0.0419(18) 0.0037(15) -0.0001(13) -0.0088(14)
C28 0.0224(15) 0.0389(19) 0.0275(17) 0.0019(14) -0.0039(12) -0.0001(13)
C38 0.0239(15) 0.0373(18) 0.0268(16) 0.0006(14) -0.0009(12) -0.0028(13)
C27 0.0261(16) 0.0384(19) 0.0331(18) 0.0002(14) 0.0004(13) 0.0006(14)
C37 0.0230(15) 0.049(2) 0.0265(16) 0.0019(15) -0.0015(12) -0.0008(14)
C36 0.0244(16) 0.053(2) 0.0260(17) 0.0045(15) -0.0026(13) 0.0064(15)
C26 0.0354(18) 0.0372(19) 0.0345(18) -0.0017(15) 0.0021(14) -0.0036(14)
C29 0.0252(16) 0.049(2) 0.0346(19) -0.0026(16) 0.0003(14) -0.0023(14)
C25 0.045(2) 0.039(2) 0.0325(18) -0.0059(15) -0.0083(15) 0.0055(16)
C42 0.0338(18) 0.0349(19) 0.050(2) 0.0025(16) 0.0023(16) -0.0034(15)
C31 0.0332(18) 0.047(2) 0.040(2) 0.0082(16) 0.0069(15) 0.0088(16)
C41 0.0271(17) 0.0364(19) 0.053(2) -0.0030(16) 0.0021(15) -0.0062(14)
C30 0.0333(18) 0.052(2) 0.0357(19) -0.0094(17) -0.0009(15) 0.0085(16)
C35 0.0266(17) 0.059(2) 0.0291(18) 0.0000(16) -0.0012(13) 0.0070(15)
C40 0.0374(19) 0.038(2) 0.049(2) -0.0111(17) 0.0087(16) -0.0098(15)
C43 0.044(2) 0.045(2) 0.055(2) 0.0046(19) 0.0010(18) -0.0035(17)
C34 0.037(2) 0.062(3) 0.035(2) -0.0055(18) -0.0043(16) 0.0149(18)
C32 0.043(2) 0.052(2) 0.047(2) 0.0071(19) 0.0059(17) 0.0070(18)
C33 0.045(2) 0.049(2) 0.046(2) 0.0053(18) -0.0028(18) 0.0116(18)
C46 0.039(2) 0.043(2) 0.068(3) -0.015(2) -0.0034(19) 0.0048(17)
C24 0.069(3) 0.041(2) 0.057(3) -0.007(2) -0.004(2) 0.012(2)
C44 0.052(2) 0.043(2) 0.068(3) 0.013(2) -0.013(2) -0.0067(19)
C45 0.048(2) 0.040(2) 0.083(3) -0.002(2) -0.015(2) 0.0037(18)
S1 0.0344(4) 0.0310(4) 0.0369(5) -0.0038(4) 0.0111(3) -0.0002(3)
O1 0.0359(14) 0.0379(14) 0.0686(19) 0.0056(13) 0.0238(13) 0.0099(11)
O2 0.0624(18) 0.0435(15) 0.0343(14) -0.0119(11) 0.0066(12) -0.0145(13)
N1 0.0219(13) 0.0331(15) 0.0310(15) 0.0004(11) 0.0021(11) 0.0008(11)
N2 0.0249(13) 0.0290(14) 0.0370(16) -0.0031(12) 0.0017(11) 0.0015(11)
N4 0.0241(13) 0.0354(16) 0.0368(16) -0.0050(12) 0.0013(11) 0.0005(11)
N3 0.0251(14) 0.0316(15) 0.0425(17) -0.0040(12) 0.0024(12) 0.0004(11)
C13 0.0258(15) 0.0305(16) 0.0239(15) -0.0024(13) 0.0026(12) 0.0016(12)
C15 0.0222(14) 0.0270(16) 0.0290(16) 0.0001(13) 0.0004(12) -0.0003(12)
C14 0.0250(15) 0.0282(16) 0.0279(16) -0.0014(13) 0.0002(12) -0.0020(12)
C5 0.0255(15) 0.0349(18) 0.0275(16) -0.0023(13) 0.0051(12) 0.0004(13)
C8 0.0256(16) 0.0356(18) 0.0292(17) -0.0006(14) -0.0011(12) 0.0014(13)
C9 0.0320(17) 0.0358(18) 0.0298(17) 0.0040(14) 0.0007(13) 0.0055(14)
C10 0.0402(19) 0.0294(17) 0.0383(19) 0.0001(14) 0.0032(15) -0.0006(14)
C4 0.0253(15) 0.0384(19) 0.0330(18) 0.0005(14) -0.0005(13) -0.0002(13)
C12 0.0256(16) 0.0354(18) 0.0318(17) -0.0018(14) -0.0007(13) 0.0010(13)
C2 0.0387(18) 0.0334(18) 0.0332(18) -0.0002(14) 0.0091(14) 0.0036(14)
C18 0.0304(16) 0.0258(16) 0.0370(18) 0.0015(14) 0.0026(14) -0.0010(13)
C17 0.0309(17) 0.0254(16) 0.0384(19) -0.0036(14) 0.0057(14) -0.0001(13)
C6 0.0259(16) 0.044(2) 0.0316(18) -0.0002(15) 0.0002(13) -0.0011(14)
C11 0.0322(17) 0.0345(18) 0.041(2) -0.0041(15) 0.0003(15) -0.0042(14)
C7 0.0305(17) 0.048(2) 0.0333(18) 0.0037(16) 0.0029(14) 0.0068(15)
C19 0.0390(19) 0.0285(17) 0.0388(19) -0.0015(14) 0.0056(15) 0.0014(14)
C20 0.054(2) 0.0343(19) 0.038(2) 0.0020(16) -0.0022(17) -0.0003(16)
C3 0.0346(18) 0.0356(19) 0.0345(18) -0.0033(15) 0.0009(14) -0.0039(14)
C23 0.040(2) 0.0365(19) 0.042(2) -0.0029(16) 0.0065(16) 0.0080(15)
C16 0.042(2) 0.037(2) 0.046(2) -0.0071(17) -0.0059(17) 0.0032(16)
C21 0.042(2) 0.0347(19) 0.053(2) 0.0056(17) -0.0096(17) 0.0000(15)
C1 0.061(3) 0.035(2) 0.055(3) 0.0075(18) 0.015(2) 0.0118(18)
C22 0.039(2) 0.038(2) 0.059(3) 0.0015(18) 0.0052(18) 0.0084(16)

loop_
_atom_type_symbol
_atom_type_description
_atom_type_scat_dispersion_real
_atom_type_scat_dispersion_imag
_atom_type_scat_source
C C 0.0033 0.0016 'International Tables Vol C Tables 4.2.6.8 and 6.1.1.4'
H H 0.0000 0.0000 'International Tables Vol C Tables 4.2.6.8 and 6.1.1.4'
N N 0.0061 0.0033 'International Tables Vol C Tables 4.2.6.8 and 6.1.1.4'
O O 0.0106 0.0060 'International Tables Vol C Tables 4.2.6.8 and 6.1.1.4'
S S 0.1246 0.1234 'International Tables Vol C Tables 4.2.6.8 and 6.1.1.4'

loop_
_geom_angle_atom_site_label_1
_geom_angle_atom_site_label_2
_geom_angle_atom_site_label_3
_geom_angle
_geom_angle_site_symmetry_1
_geom_angle_site_symmetry_3
_geom_angle_publ_flag
O3 S2 N5 104.81(15) . . ?
O3 S2 C28 108.96(15) . . ?
O4 S2 O3 120.58(16) . . ?
O4 S2 N5 108.64(14) . . ?
O4 S2 C28 107.37(16) . . ?
N5 S2 C28 105.54(15) . . ?
H39A C39 H39B 120.0 . . ?
C40 C39 H39A 120.0 . . ?
C40 C39 H39B 120.0 . . ?
S2 N5 H5 110.6 . . ?
C38 N5 S2 119.1(2) . . ?
C38 N5 H5 110.6 . . ?
N7 N6 C38 110.5(3) . . ?
N7 N6 C40 121.6(3) . . ?
C38 N6 C40 127.7(3) . . ?
N7 N8 C37 109.9(3) . . ?
N8 N7 N6 107.0(3) . . ?
C27 C28 S2 120.0(3) . . ?
C27 C28 C29 120.5(3) . . ?
C29 C28 S2 119.5(3) . . ?
N6 C38 N5 121.8(3) . . ?
C37 C38 N5 132.8(3) . . ?
C37 C38 N6 105.2(3) . . ?
C28 C27 H27 120.3 . . ?
C28 C27 C26 119.4(3) . . ?
C26 C27 H27 120.3 . . ?
N8 C37 C36 122.5(3) . . ?
C38 C37 N8 107.4(3) . . ?
C38 C37 C36 130.1(3) . . ?
C31 C36 C37 121.1(3) . . ?
C31 C36 C35 119.2(4) . . ?
C35 C36 C37 119.7(3) . . ?
C27 C26 H26 119.3 . . ?
C27 C26 C25 121.4(3) . . ?
C25 C26 H26 119.3 . . ?
C28 C29 H29 120.2 . . ?
C30 C29 C28 119.5(3) . . ?
C30 C29 H29 120.2 . . ?
C26 C25 C30 118.3(3) . . ?
C26 C25 C24 121.0(4) . . ?
C30 C25 C24 120.7(4) . . ?
C41 C42 H42 119.5 . . ?
C43 C42 H42 119.5 . . ?
C43 C42 C41 121.0(4) . . ?
C36 C31 H31 119.8 . . ?
C32 C31 C36 120.3(3) . . ?
C32 C31 H31 119.8 . . ?
C42 C41 C40 121.9(3) . . ?
C42 C41 C46 118.0(4) . . ?
C46 C41 C40 120.1(4) . . ?
C29 C30 C25 120.8(3) . . ?
C29 C30 H30 119.6 . . ?
C25 C30 H30 119.6 . . ?
C36 C35 H35 120.0 . . ?
C34 C35 C36 120.0(4) . . ?
C34 C35 H35 120.0 . . ?
C39 C40 N6 115.9(4) . . ?
C39 C40 C41 127.2(4) . . ?
N6 C40 C41 116.8(3) . . ?
C42 C43 H43 119.8 . . ?
C42 C43 C44 120.4(4) . . ?
C44 C43 H43 119.8 . . ?
C35 C34 H34 119.6 . . ?
C33 C34 C35 120.8(4) . . ?
C33 C34 H34 119.6 . . ?
C31 C32 H32 120.0 . . ?
C33 C32 C31 120.0(4) . . ?
C33 C32 H32 120.0 . . ?
C34 C33 C32 119.7(4) . . ?
C34 C33 H33 120.1 . . ?
C32 C33 H33 120.1 . . ?
C41 C46 H46 119.5 . . ?
C45 C46 C41 121.0(4) . . ?
C45 C46 H46 119.5 . . ?
C25 C24 H24A 109.5 . . ?
C25 C24 H24B 109.5 . . ?
C25 C24 H24C 109.5 . . ?
H24A C24 H24B 109.5 . . ?
H24A C24 H24C 109.5 . . ?
H24B C24 H24C 109.5 . . ?
C43 C44 H44 120.3 . . ?
C45 C44 C43 119.5(4) . . ?
C45 C44 H44 120.3 . . ?
C46 C45 H45 119.9 . . ?
C44 C45 C46 120.2(4) . . ?
C44 C45 H45 119.9 . . ?
O1 S1 O2 121.54(18) . . ?
O1 S1 N1 105.79(16) . . ?
O1 S1 C5 108.17(15) . . ?
O2 S1 N1 105.87(15) . . ?
O2 S1 C5 107.85(16) . . ?
N1 S1 C5 106.75(15) . . ?
S1 N1 H1 119.8 . . ?
C15 N1 S1 120.4(2) . . ?
C15 N1 H1 119.8 . . ?
N3 N2 C15 110.9(3) . . ?
N3 N2 C17 120.9(3) . . ?
C15 N2 C17 128.2(3) . . ?
N3 N4 C14 109.7(3) . . ?
N4 N3 N2 106.8(2) . . ?
C8 C13 C14 119.0(3) . . ?
C8 C13 C12 119.4(3) . . ?
C12 C13 C14 121.6(3) . . ?
N2 C15 N1 120.7(3) . . ?
N2 C15 C14 104.8(3) . . ?
C14 C15 N1 134.4(3) . . ?
N4 C14 C13 121.2(3) . . ?
N4 C14 C15 107.8(3) . . ?
C15 C14 C13 130.8(3) . . ?
C4 C5 S1 120.5(3) . . ?
C4 C5 C6 120.5(3) . . ?
C6 C5 S1 119.0(3) . . ?
C13 C8 H8 119.8 . . ?
C9 C8 C13 120.5(3) . . ?
C9 C8 H8 119.8 . . ?
C8 C9 H9 120.0 . . ?
C10 C9 C8 120.0(3) . . ?
C10 C9 H9 120.0 . . ?
C9 C10 H10 119.9 . . ?
C11 C10 C9 120.2(3) . . ?
C11 C10 H10 119.9 . . ?
C5 C4 H4 120.3 . . ?
C3 C4 C5 119.4(3) . . ?
C3 C4 H4 120.3 . . ?
C13 C12 H12 120.2 . . ?
C13 C12 C11 119.6(3) . . ?
C11 C12 H12 120.2 . . ?
C7 C2 C3 118.5(3) . . ?
C7 C2 C1 120.8(3) . . ?
C3 C2 C1 120.7(3) . . ?
C19 C18 C17 121.5(3) . . ?
C19 C18 C23 119.0(3) . . ?
C23 C18 C17 119.4(3) . . ?
N2 C17 C18 114.7(3) . . ?
C16 C17 N2 118.4(3) . . ?
C16 C17 C18 126.9(3) . . ?
C5 C6 H6 120.4 . . ?
C7 C6 C5 119.2(3) . . ?
C7 C6 H6 120.4 . . ?
C10 C11 C12 120.3(3) . . ?
C10 C11 H11 119.8 . . ?
C12 C11 H11 119.8 . . ?
C2 C7 H7 119.3 . . ?
C6 C7 C2 121.3(3) . . ?
C6 C7 H7 119.3 . . ?
C18 C19 H19 119.8 . . ?
C20 C19 C18 120.4(3) . . ?
C20 C19 H19 119.8 . . ?
C19 C20 H20 119.8 . . ?
C19 C20 C21 120.4(4) . . ?
C21 C20 H20 119.8 . . ?
C4 C3 C2 121.1(3) . . ?
C4 C3 H3 119.4 . . ?
C2 C3 H3 119.4 . . ?
C18 C23 H23 119.9 . . ?
C22 C23 C18 120.1(4) . . ?
C22 C23 H23 119.9 . . ?
C17 C16 H16A 120.0 . . ?
C17 C16 H16B 120.0 . . ?
H16A C16 H16B 120.0 . . ?
C20 C21 H21 120.2 . . ?
C22 C21 C20 119.7(4) . . ?
C22 C21 H21 120.2 . . ?
C2 C1 H1A 109.5 . . ?
C2 C1 H1B 109.5 . . ?
C2 C1 H1C 109.5 . . ?
H1A C1 H1B 109.5 . . ?
H1A C1 H1C 109.5 . . ?
H1B C1 H1C 109.5 . . ?
C23 C22 H22 119.9 . . ?
C21 C22 C23 120.3(4) . . ?
C21 C22 H22 119.9 . . ?

loop_
_geom_bond_atom_site_label_1
_geom_bond_atom_site_label_2
_geom_bond_distance
_geom_bond_site_symmetry_2
_geom_bond_publ_flag
S2 O3 1.428(2) . ?
S2 O4 1.427(3) . ?
S2 N5 1.644(3) . ?
S2 C28 1.754(4) . ?
C39 H39A 0.9500 . ?
C39 H39B 0.9500 . ?
C39 C40 1.316(6) . ?
N5 H5 0.8800 . ?
N5 C38 1.399(4) . ?
N6 N7 1.343(4) . ?
N6 C38 1.371(4) . ?
N6 C40 1.446(5) . ?
N8 N7 1.316(5) . ?
N8 C37 1.371(4) . ?
C28 C27 1.381(5) . ?
C28 C29 1.396(5) . ?
C38 C37 1.368(5) . ?
C27 H27 0.9500 . ?
C27 C26 1.384(5) . ?
C37 C36 1.474(5) . ?
C36 C31 1.393(5) . ?
C36 C35 1.394(5) . ?
C26 H26 0.9500 . ?
C26 C25 1.391(5) . ?
C29 H29 0.9500 . ?
C29 C30 1.381(5) . ?
C25 C30 1.402(6) . ?
C25 C24 1.501(5) . ?
C42 H42 0.9500 . ?
C42 C41 1.388(5) . ?
C42 C43 1.383(5) . ?
C31 H31 0.9500 . ?
C31 C32 1.390(6) . ?
C41 C40 1.467(6) . ?
C41 C46 1.395(5) . ?
C30 H30 0.9500 . ?
C35 H35 0.9500 . ?
C35 C34 1.385(6) . ?
C43 H43 0.9500 . ?
C43 C44 1.384(6) . ?
C34 H34 0.9500 . ?
C34 C33 1.378(6) . ?
C32 H32 0.9500 . ?
C32 C33 1.387(5) . ?
C33 H33 0.9500 . ?
C46 H46 0.9500 . ?
C46 C45 1.387(7) . ?
C24 H24A 0.9800 . ?
C24 H24B 0.9800 . ?
C24 H24C 0.9800 . ?
C44 H44 0.9500 . ?
C44 C45 1.376(7) . ?
C45 H45 0.9500 . ?
S1 O1 1.428(3) . ?
S1 O2 1.431(3) . ?
S1 N1 1.636(3) . ?
S1 C5 1.747(3) . ?
N1 H1 0.8800 . ?
N1 C15 1.396(4) . ?
N2 N3 1.342(4) . ?
N2 C15 1.367(4) . ?
N2 C17 1.440(4) . ?
N4 N3 1.324(4) . ?
N4 C14 1.366(4) . ?
C13 C14 1.469(4) . ?
C13 C8 1.390(4) . ?
C13 C12 1.398(4) . ?
C15 C14 1.373(4) . ?
C5 C4 1.385(5) . ?
C5 C6 1.395(5) . ?
C8 H8 0.9500 . ?
C8 C9 1.387(5) . ?
C9 H9 0.9500 . ?
C9 C10 1.385(5) . ?
C10 H10 0.9500 . ?
C10 C11 1.376(5) . ?
C4 H4 0.9500 . ?
C4 C3 1.380(5) . ?
C12 H12 0.9500 . ?
C12 C11 1.400(5) . ?
C2 C7 1.387(5) . ?
C2 C3 1.397(5) . ?
C2 C1 1.498(5) . ?
C18 C17 1.478(5) . ?
C18 C19 1.386(5) . ?
C18 C23 1.395(5) . ?
C17 C16 1.324(5) . ?
C6 H6 0.9500 . ?
C6 C7 1.379(5) . ?
C11 H11 0.9500 . ?
C7 H7 0.9500 . ?
C19 H19 0.9500 . ?
C19 C20 1.379(5) . ?
C20 H20 0.9500 . ?
C20 C21 1.383(5) . ?
C3 H3 0.9500 . ?
C23 H23 0.9500 . ?
C23 C22 1.386(5) . ?
C16 H16A 0.9500 . ?
C16 H16B 0.9500 . ?
C21 H21 0.9500 . ?
C21 C22 1.377(6) . ?
C1 H1A 0.9800 . ?
C1 H1B 0.9800 . ?
C1 H1C 0.9800 . ?
C22 H22 0.9500 . ?

loop_
_geom_torsion_atom_site_label_1
_geom_torsion_atom_site_label_2
_geom_torsion_atom_site_label_3
_geom_torsion_atom_site_label_4
_geom_torsion
_geom_torsion_site_symmetry_1
_geom_torsion_site_symmetry_2
_geom_torsion_site_symmetry_3
_geom_torsion_site_symmetry_4
_geom_torsion_publ_flag
S2 N5 C38 N6 -89.2(3) . . . . ?
S2 N5 C38 C37 84.2(4) . . . . ?
S2 C28 C27 C26 178.6(3) . . . . ?
S2 C28 C29 C30 -177.9(3) . . . . ?
O3 S2 N5 C38 156.6(3) . . . . ?
O3 S2 C28 C27 25.4(3) . . . . ?
O3 S2 C28 C29 -155.6(3) . . . . ?
O4 S2 N5 C38 26.5(3) . . . . ?
O4 S2 C28 C27 157.6(3) . . . . ?
O4 S2 C28 C29 -23.4(3) . . . . ?
N5 S2 C28 C27 -86.6(3) . . . . ?
N5 S2 C28 C29 92.3(3) . . . . ?
N5 C38 C37 N8 -174.1(3) . . . . ?
N5 C38 C37 C36 5.5(6) . . . . ?
N6 C38 C37 N8 0.1(4) . . . . ?
N6 C38 C37 C36 179.7(3) . . . . ?
N8 C37 C36 C31 -148.1(3) . . . . ?
N8 C37 C36 C35 32.0(5) . . . . ?
N7 N6 C38 N5 175.3(3) . . . . ?
N7 N6 C38 C37 0.3(4) . . . . ?
N7 N6 C40 C39 111.1(4) . . . . ?
N7 N6 C40 C41 -72.0(4) . . . . ?
N7 N8 C37 C38 -0.4(4) . . . . ?
N7 N8 C37 C36 179.9(3) . . . . ?
C28 S2 N5 C38 -88.4(3) . . . . ?
C28 C27 C26 C25 -1.0(5) . . . . ?
C28 C29 C30 C25 -0.5(5) . . . . ?
C38 N6 N7 N8 -0.6(4) . . . . ?
C38 N6 C40 C39 -62.6(5) . . . . ?
C38 N6 C40 C41 114.3(4) . . . . ?
C38 C37 C36 C31 32.3(5) . . . . ?
C38 C37 C36 C35 -147.6(4) . . . . ?
C27 C28 C29 C30 1.1(5) . . . . ?
C27 C26 C25 C30 1.6(5) . . . . ?
C27 C26 C25 C24 -177.4(3) . . . . ?
C37 N8 N7 N6 0.6(4) . . . . ?
C37 C36 C31 C32 -179.6(3) . . . . ?
C37 C36 C35 C34 179.1(3) . . . . ?
C36 C31 C32 C33 0.1(6) . . . . ?
C36 C35 C34 C33 1.0(5) . . . . ?
C26 C25 C30 C29 -0.8(5) . . . . ?
C29 C28 C27 C26 -0.3(5) . . . . ?
C42 C41 C40 C39 169.7(4) . . . . ?
C42 C41 C40 N6 -6.7(5) . . . . ?
C42 C41 C46 C45 0.1(6) . . . . ?
C42 C43 C44 C45 -0.2(6) . . . . ?
C31 C36 C35 C34 -0.8(5) . . . . ?
C31 C32 C33 C34 0.1(6) . . . . ?
C41 C42 C43 C44 0.3(6) . . . . ?
C41 C46 C45 C44 0.0(6) . . . . ?
C35 C36 C31 C32 0.2(5) . . . . ?
C35 C34 C33 C32 -0.7(6) . . . . ?
C40 N6 N7 N8 -175.3(3) . . . . ?
C40 N6 C38 N5 -10.4(5) . . . . ?
C40 N6 C38 C37 174.7(3) . . . . ?
C40 C41 C46 C45 178.8(4) . . . . ?
C43 C42 C41 C40 -178.9(3) . . . . ?
C43 C42 C41 C46 -0.3(5) . . . . ?
C43 C44 C45 C46 0.1(6) . . . . ?
C46 C41 C40 C39 -8.9(6) . . . . ?
C46 C41 C40 N6 174.6(3) . . . . ?
C24 C25 C30 C29 178.2(3) . . . . ?
S1 N1 C15 N2 88.3(3) . . . . ?
S1 N1 C15 C14 -87.6(4) . . . . ?
S1 C5 C4 C3 -177.9(3) . . . . ?
S1 C5 C6 C7 177.9(3) . . . . ?
O1 S1 N1 C15 -159.6(2) . . . . ?
O1 S1 C5 C4 -24.8(3) . . . . ?
O1 S1 C5 C6 156.3(3) . . . . ?
O2 S1 N1 C15 -29.4(3) . . . . ?
O2 S1 C5 C4 -158.0(3) . . . . ?
O2 S1 C5 C6 23.2(3) . . . . ?
N1 S1 C5 C4 88.7(3) . . . . ?
N1 S1 C5 C6 -90.2(3) . . . . ?
N1 C15 C14 N4 176.8(3) . . . . ?
N1 C15 C14 C13 2.0(6) . . . . ?
N2 C15 C14 N4 0.5(4) . . . . ?
N2 C15 C14 C13 -174.3(3) . . . . ?
N3 N2 C15 N1 -177.4(3) . . . . ?
N3 N2 C15 C14 -0.4(4) . . . . ?
N3 N2 C17 C18 -121.1(3) . . . . ?
N3 N2 C17 C16 57.4(5) . . . . ?
N3 N4 C14 C13 175.0(3) . . . . ?
N3 N4 C14 C15 -0.4(4) . . . . ?
C13 C8 C9 C10 0.6(5) . . . . ?
C13 C12 C11 C10 -0.2(5) . . . . ?
C15 N2 N3 N4 0.2(4) . . . . ?
C15 N2 C17 C18 60.9(4) . . . . ?
C15 N2 C17 C16 -120.6(4) . . . . ?
C14 N4 N3 N2 0.1(4) . . . . ?
C14 C13 C8 C9 -177.0(3) . . . . ?
C14 C13 C12 C11 176.7(3) . . . . ?
C5 S1 N1 C15 85.3(3) . . . . ?
C5 C4 C3 C2 -0.2(5) . . . . ?
C5 C6 C7 C2 0.3(5) . . . . ?
C8 C13 C14 N4 -30.9(4) . . . . ?
C8 C13 C14 C15 143.2(4) . . . . ?
C8 C13 C12 C11 -0.2(5) . . . . ?
C8 C9 C10 C11 -1.0(5) . . . . ?
C9 C10 C11 C12 0.8(5) . . . . ?
C4 C5 C6 C7 -1.0(5) . . . . ?
C12 C13 C14 N4 152.1(3) . . . . ?
C12 C13 C14 C15 -33.7(5) . . . . ?
C12 C13 C8 C9 0.0(5) . . . . ?
C18 C19 C20 C21 0.6(5) . . . . ?
C18 C23 C22 C21 -0.4(6) . . . . ?
C17 N2 N3 N4 -178.2(3) . . . . ?
C17 N2 C15 N1 0.8(5) . . . . ?
C17 N2 C15 C14 177.8(3) . . . . ?
C17 C18 C19 C20 176.6(3) . . . . ?
C17 C18 C23 C22 -176.8(3) . . . . ?
C6 C5 C4 C3 1.0(5) . . . . ?
C7 C2 C3 C4 -0.5(5) . . . . ?
C19 C18 C17 N2 34.6(4) . . . . ?
C19 C18 C17 C16 -143.7(4) . . . . ?
C19 C18 C23 C22 1.2(5) . . . . ?
C19 C20 C21 C22 0.2(6) . . . . ?
C20 C21 C22 C23 -0.3(6) . . . . ?
C3 C2 C7 C6 0.5(5) . . . . ?
C23 C18 C17 N2 -147.5(3) . . . . ?
C23 C18 C17 C16 34.2(5) . . . . ?
C23 C18 C19 C20 -1.3(5) . . . . ?
C1 C2 C7 C6 -179.7(3) . . . . ?
C1 C2 C3 C4 179.6(3) . . . . ?
